data_8104551
loop_
_publ_author_name
'Dey, Lucky'
'Rabi, Saswata'
'Begum, Zinnat A.'
'Takase, Tsugiko'
'Rahman, Ismail M.M.'
'Tiekink, Edward R.T.'
'Roy, Tapashi Ghosh'

_publ_section_title
;
 Redetermination of the crystal structure of
 bis[N,N&#x2032;-ethylenebis(acetylacetoniminato)nickel(II)] sodium
 perchlorate, C24H36ClN4NaNi2O8
;
_journal_issue 6
_journal_name_full 'Zeitschrift f\"ur Kristallographie - New Crystal Structures'
_journal_page_first 1147
_journal_page_last 1150
_journal_paper_doi 10.1515/ncrs-2021-0254
_journal_volume 236
_journal_year 2021
_chemical_formula_moiety 'C24 H36 Cl N4 Na Ni2 O8'
_chemical_formula_sum 'C24 H36 Cl N4 Na Ni2 O8'
_chemical_formula_weight 684.43
_space_group_crystal_system monoclinic
_space_group_IT_number 15
_space_group_name_Hall '-C 2yc'
_space_group_name_H-M_alt 'C 1 2/c 1'
_atom_sites_solution_hydrogens geom
_atom_sites_solution_primary direct
_atom_sites_solution_secondary difmap
_cell_angle_alpha 90
_cell_angle_beta 112.0320(10)
_cell_angle_gamma 90
_cell_formula_units_Z 4
_cell_length_a 19.5909(11)
_cell_length_b 10.8023(6)
_cell_length_c 14.5722(8)
_cell_measurement_reflns_used 13693
_cell_measurement_temperature 93(2)
_cell_measurement_theta_max 27.59
_cell_measurement_theta_min 3.14
_cell_volume 2858.7(3)
_computing_cell_refinement 'CrystalClear [2]'
_computing_data_collection 'CrystalClear [2]'
_computing_data_reduction 'CrystalClear [2]'
_computing_molecular_graphics 'ORTEP-3 for Windows [5]'
_computing_publication_material 'SHELXL-2018/3 [4]'
_computing_structure_refinement 'SHELXL-2018/3 [4]'
_computing_structure_solution 'SHELXS [3]'
_diffrn_ambient_temperature 93(2)
_diffrn_detector_area_resol_mean 7.111
_diffrn_measured_fraction_theta_full 0.996
_diffrn_measured_fraction_theta_max 0.995
_diffrn_measurement_device_type 'Rigaku Saturn724'
_diffrn_measurement_method \w
_diffrn_radiation_type MoK\a
_diffrn_radiation_wavelength 0.71075
_diffrn_reflns_av_R_equivalents 0.0330
_diffrn_reflns_av_unetI/netI 0.0246
_diffrn_reflns_Laue_measured_fraction_full 0.996
_diffrn_reflns_Laue_measured_fraction_max 0.995
_diffrn_reflns_limit_h_max 25
_diffrn_reflns_limit_h_min -25
_diffrn_reflns_limit_k_max 14
_diffrn_reflns_limit_k_min -13
_diffrn_reflns_limit_l_max 18
_diffrn_reflns_limit_l_min -18
_diffrn_reflns_number 14344
_diffrn_reflns_point_group_measured_fraction_full 0.996
_diffrn_reflns_point_group_measured_fraction_max 0.995
_diffrn_reflns_theta_full 25.242
_diffrn_reflns_theta_max 27.476
_diffrn_reflns_theta_min 3.373
_exptl_absorpt_coefficient_mu 1.479
_exptl_absorpt_correction_T_max 0.732
_exptl_absorpt_correction_T_min 0.550
_exptl_absorpt_correction_type multi-scan
_exptl_absorpt_process_details 'REQAB [1]'
_exptl_crystal_colour red
_exptl_crystal_density_diffrn 1.590
_exptl_crystal_description block
_exptl_crystal_F_000 1424
_exptl_crystal_size_max 0.200
_exptl_crystal_size_mid 0.200
_exptl_crystal_size_min 0.200
_refine_diff_density_max 0.400
_refine_diff_density_min -0.783
_refine_diff_density_rms 0.066
_refine_ls_extinction_coef .
_refine_ls_extinction_method none
_refine_ls_goodness_of_fit_ref 1.053
_refine_ls_hydrogen_treatment constr
_refine_ls_matrix_type full
_refine_ls_number_parameters 186
_refine_ls_number_reflns 3261
_refine_ls_number_restraints 0
_refine_ls_restrained_S_all 1.053
_refine_ls_R_factor_all 0.0269
_refine_ls_R_factor_gt 0.0260
_refine_ls_shift/su_max 0.003
_refine_ls_shift/su_mean 0.000
_refine_ls_structure_factor_coef Fsqd
_refine_ls_weighting_details 'w=1/[\s^2^(Fo^2^)+(0.0409P)^2^+2.3767P] where P=(Fo^2^+2Fc^2^)/3'
_refine_ls_weighting_scheme calc
_refine_ls_wR_factor_gt 0.0695
_refine_ls_wR_factor_ref 0.0701
_reflns_Friedel_coverage 0.000
_reflns_Friedel_fraction_full .
_reflns_Friedel_fraction_max .
_reflns_number_gt 3129
_reflns_number_total 3261
_reflns_threshold_expression 'I > 2\s(I)'
_cod_data_source_file suppl_j_ncrs-2021-0254_suppl.cif
_cod_data_source_block shelx
_cod_original_sg_symbol_H-M 'C 2/c'
_cod_database_code 8104551
_shelx_space_group_comment
;
The symmetry employed for this shelxl refinement is uniquely defined
by the following loop, which should always be used as a source of
symmetry information in preference to the above space-group names.
They are only intended as comments.
;
_shelx_estimated_absorpt_t_min 0.756
_shelx_estimated_absorpt_t_max 0.756

loop_
_space_group_symop_operation_xyz
'x, y, z'
'-x, y, -z+1/2'
'x+1/2, y+1/2, z'
'-x+1/2, y+1/2, -z+1/2'
'-x, -y, -z'
'x, -y, z-1/2'
'-x+1/2, -y+1/2, -z'
'x+1/2, -y+1/2, z-1/2'

loop_
_atom_site_label
_atom_site_type_symbol
_atom_site_fract_x
_atom_site_fract_y
_atom_site_fract_z
_atom_site_U_iso_or_equiv
_atom_site_adp_type
_atom_site_occupancy
_atom_site_site_symmetry_order
_atom_site_calc_flag
_atom_site_refinement_flags_posn
_atom_site_refinement_flags_adp
_atom_site_refinement_flags_occupancy
_atom_site_disorder_assembly
_atom_site_disorder_group
Ni Ni 0.67462(2) 0.65612(2) 0.82671(2) 0.01590(8) Uani 1 1 d . . . . .
O1 O 0.60788(5) 0.72456(9) 0.71032(7) 0.0207(2) Uani 1 1 d . . . . .
O2 O 0.58999(5) 0.59640(9) 0.83993(7) 0.0207(2) Uani 1 1 d . . . . .
N1 N 0.75757(6) 0.71569(10) 0.80915(9) 0.0194(2) Uani 1 1 d . . . . .
N2 N 0.73819(6) 0.58926(10) 0.94563(8) 0.0184(2) Uani 1 1 d . . . . .
C1 C 0.62408(8) 0.79199(13) 0.64739(10) 0.0202(3) Uani 1 1 d . . . . .
C2 C 0.69423(8) 0.82287(13) 0.65729(11) 0.0239(3) Uani 1 1 d . . . . .
H2 H 0.699881 0.874073 0.607606 0.029 Uiso 1 1 calc R U . . .
C3 C 0.75898(8) 0.78446(13) 0.73576(11) 0.0219(3) Uani 1 1 d . . . . .
C4 C 0.82698(8) 0.66642(14) 0.88110(12) 0.0252(3) Uani 1 1 d . . . . .
H4A H 0.866150 0.729908 0.896655 0.030 Uiso 1 1 calc R U . . .
H4B H 0.842624 0.593109 0.853181 0.030 Uiso 1 1 calc R U . . .
C5 C 0.81466(7) 0.63091(14) 0.97357(11) 0.0215(3) Uani 1 1 d . . . . .
H5A H 0.848873 0.563636 1.008442 0.026 Uiso 1 1 calc R U . . .
H5B H 0.824057 0.702938 1.018655 0.026 Uiso 1 1 calc R U . . .
C6 C 0.72007(8) 0.52347(13) 1.00862(10) 0.0208(3) Uani 1 1 d . . . . .
C7 C 0.64664(8) 0.48441(14) 0.98815(11) 0.0238(3) Uani 1 1 d . . . . .
H7 H 0.638224 0.430687 1.034448 0.029 Uiso 1 1 calc R U . . .
C8 C 0.58714(8) 0.51861(13) 0.90652(10) 0.0212(3) Uani 1 1 d . . . . .
C9 C 0.55915(9) 0.83626(14) 0.55946(12) 0.0277(3) Uani 1 1 d . . . . .
H9A H 0.520992 0.772111 0.539704 0.042 Uiso 1 1 calc R U . . .
H9B H 0.574860 0.853528 0.504330 0.042 Uiso 1 1 calc R U . . .
H9C H 0.539327 0.911954 0.577096 0.042 Uiso 1 1 calc R U . . .
C10 C 0.83117(9) 0.82580(15) 0.73190(14) 0.0325(4) Uani 1 1 d . . . . .
H10A H 0.855965 0.881642 0.787464 0.049 Uiso 1 1 calc R U . . .
H10B H 0.822188 0.869280 0.669411 0.049 Uiso 1 1 calc R U . . .
H10C H 0.862402 0.753415 0.736296 0.049 Uiso 1 1 calc R U . . .
C11 C 0.77744(8) 0.48404(15) 1.10601(11) 0.0289(3) Uani 1 1 d . . . . .
H11A H 0.810566 0.423580 1.094259 0.043 Uiso 1 1 calc R U . . .
H11B H 0.753314 0.446412 1.147139 0.043 Uiso 1 1 calc R U . . .
H11C H 0.805829 0.556444 1.140091 0.043 Uiso 1 1 calc R U . . .
C12 C 0.51235(8) 0.46434(16) 0.88615(12) 0.0301(3) Uani 1 1 d . . . . .
H12A H 0.475258 0.530180 0.865340 0.045 Uiso 1 1 calc R U . . .
H12B H 0.511615 0.425025 0.946377 0.045 Uiso 1 1 calc R U . . .
H12C H 0.501329 0.402391 0.833417 0.045 Uiso 1 1 calc R U . . .
Na1 Na 0.500000 0.73770(7) 0.750000 0.02234(17) Uani 1 2 d S T P . .
Cl1 Cl 0.500000 1.02255(5) 0.750000 0.02701(12) Uani 1 2 d S T P . .
O3 O 0.54812(6) 0.94232(12) 0.82627(9) 0.0382(3) Uani 1 1 d . . . . .
O4 O 0.54217(9) 1.09586(15) 0.70970(12) 0.0587(4) Uani 1 1 d . . . . .

loop_
_atom_site_aniso_label
_atom_site_aniso_U_11
_atom_site_aniso_U_22
_atom_site_aniso_U_33
_atom_site_aniso_U_23
_atom_site_aniso_U_13
_atom_site_aniso_U_12
Ni 0.01068(11) 0.01916(11) 0.01728(11) 0.00103(6) 0.00455(8) 0.00022(5)
O1 0.0145(4) 0.0257(5) 0.0213(5) 0.0043(4) 0.0059(4) 0.0005(4)
O2 0.0141(4) 0.0266(5) 0.0216(5) 0.0046(4) 0.0069(4) 0.0010(4)
N1 0.0137(5) 0.0192(5) 0.0247(6) 0.0010(4) 0.0065(4) 0.0000(4)
N2 0.0139(5) 0.0207(5) 0.0192(5) -0.0014(4) 0.0047(4) 0.0010(4)
C1 0.0206(6) 0.0199(6) 0.0200(6) 0.0013(5) 0.0078(5) 0.0023(5)
C2 0.0232(7) 0.0232(7) 0.0282(7) 0.0058(6) 0.0130(6) 0.0019(5)
C3 0.0187(6) 0.0191(6) 0.0307(7) 0.0010(5) 0.0123(6) -0.0003(5)
C4 0.0132(6) 0.0303(7) 0.0297(8) 0.0058(6) 0.0052(6) 0.0005(5)
C5 0.0133(6) 0.0250(6) 0.0225(7) -0.0025(5) 0.0026(5) 0.0001(5)
C6 0.0195(6) 0.0221(6) 0.0193(6) 0.0000(5) 0.0056(5) 0.0027(5)
C7 0.0223(7) 0.0284(7) 0.0212(7) 0.0048(5) 0.0088(6) 0.0002(5)
C8 0.0186(6) 0.0254(7) 0.0227(7) 0.0006(5) 0.0111(5) -0.0001(5)
C9 0.0246(8) 0.0327(8) 0.0238(8) 0.0060(6) 0.0068(6) 0.0042(6)
C10 0.0203(7) 0.0324(8) 0.0477(10) 0.0129(7) 0.0160(7) -0.0007(6)
C11 0.0236(7) 0.0354(8) 0.0235(7) 0.0077(6) 0.0041(6) 0.0028(6)
C12 0.0194(7) 0.0414(9) 0.0303(8) 0.0075(6) 0.0105(6) -0.0040(6)
Na1 0.0122(3) 0.0259(4) 0.0271(4) 0.000 0.0053(3) 0.000
Cl1 0.0192(2) 0.0314(3) 0.0289(3) 0.000 0.00717(19) 0.000
O3 0.0225(6) 0.0445(7) 0.0375(7) 0.0021(5) -0.0005(5) 0.0041(5)
O4 0.0628(10) 0.0579(9) 0.0607(10) 0.0032(8) 0.0291(8) -0.0294(8)

loop_
_atom_type_symbol
_atom_type_description
_atom_type_scat_dispersion_real
_atom_type_scat_dispersion_imag
_atom_type_scat_source
C C 0.0033 0.0016 'International Tables Vol C Tables 4.2.6.8 and 6.1.1.4'
H H 0.0000 0.0000 'International Tables Vol C Tables 4.2.6.8 and 6.1.1.4'
Cl Cl 0.1484 0.1585 'International Tables Vol C Tables 4.2.6.8 and 6.1.1.4'
N N 0.0061 0.0033 'International Tables Vol C Tables 4.2.6.8 and 6.1.1.4'
Ni Ni 0.3393 1.1124 'International Tables Vol C Tables 4.2.6.8 and 6.1.1.4'
O O 0.0106 0.0060 'International Tables Vol C Tables 4.2.6.8 and 6.1.1.4'
Na Na 0.0362 0.0249 'International Tables Vol C Tables 4.2.6.8 and 6.1.1.4'

loop_
_geom_angle_atom_site_label_1
_geom_angle_atom_site_label_2
_geom_angle_atom_site_label_3
_geom_angle
_geom_angle_site_symmetry_1
_geom_angle_site_symmetry_3
N1 Ni O2 178.17(5) . .
N1 Ni N2 87.02(5) . .
O2 Ni N2 94.61(5) . .
N1 Ni O1 95.10(5) . .
O2 Ni O1 83.29(4) . .
N2 Ni O1 177.38(4) . .
N1 Ni Na1 135.48(4) . .
O2 Ni Na1 43.43(3) . .
N2 Ni Na1 131.85(4) . .
O1 Ni Na1 45.58(3) . .
C1 O1 Ni 126.22(9) . .
C1 O1 Na1 127.44(8) . .
Ni O1 Na1 100.68(4) . .
C8 O2 Ni 126.32(9) . .
C8 O2 Na1 127.46(8) . .
Ni O2 Na1 103.36(4) . .
C3 N1 C4 119.34(12) . .
C3 N1 Ni 126.69(10) . .
C4 N1 Ni 113.60(9) . .
C6 N2 C5 119.23(12) . .
C6 N2 Ni 126.92(10) . .
C5 N2 Ni 113.36(9) . .
O1 C1 C2 124.30(13) . .
O1 C1 C9 115.24(12) . .
C2 C1 C9 120.46(13) . .
C1 C2 C3 125.06(13) . .
C1 C2 H2 117.5 . .
C3 C2 H2 117.5 . .
N1 C3 C2 122.60(12) . .
N1 C3 C10 120.43(13) . .
C2 C3 C10 116.96(13) . .
N1 C4 C5 108.34(12) . .
N1 C4 H4A 110.0 . .
C5 C4 H4A 110.0 . .
N1 C4 H4B 110.0 . .
C5 C4 H4B 110.0 . .
H4A C4 H4B 108.4 . .
N2 C5 C4 108.64(11) . .
N2 C5 H5A 110.0 . .
C4 C5 H5A 110.0 . .
N2 C5 H5B 110.0 . .
C4 C5 H5B 110.0 . .
H5A C5 H5B 108.3 . .
N2 C6 C7 122.24(13) . .
N2 C6 C11 120.76(13) . .
C7 C6 C11 116.99(12) . .
C8 C7 C6 124.64(13) . .
C8 C7 H7 117.7 . .
C6 C7 H7 117.7 . .
O2 C8 C7 124.23(13) . .
O2 C8 C12 114.63(12) . .
C7 C8 C12 121.12(13) . .
C1 C9 H9A 109.5 . .
C1 C9 H9B 109.5 . .
H9A C9 H9B 109.5 . .
C1 C9 H9C 109.5 . .
H9A C9 H9C 109.5 . .
H9B C9 H9C 109.5 . .
C3 C10 H10A 109.5 . .
C3 C10 H10B 109.5 . .
H10A C10 H10B 109.5 . .
C3 C10 H10C 109.5 . .
H10A C10 H10C 109.5 . .
H10B C10 H10C 109.5 . .
C6 C11 H11A 109.5 . .
C6 C11 H11B 109.5 . .
H11A C11 H11B 109.5 . .
C6 C11 H11C 109.5 . .
H11A C11 H11C 109.5 . .
H11B C11 H11C 109.5 . .
C8 C12 H12A 109.5 . .
C8 C12 H12B 109.5 . .
H12A C12 H12B 109.5 . .
C8 C12 H12C 109.5 . .
H12A C12 H12C 109.5 . .
H12B C12 H12C 109.5 . .
O2 Na1 O2 98.08(6) . 2_656
O2 Na1 O1 112.06(4) . 2_656
O2 Na1 O1 63.04(3) 2_656 2_656
O2 Na1 O1 63.04(3) . .
O2 Na1 O1 112.06(4) 2_656 .
O1 Na1 O1 173.20(6) 2_656 .
O2 Na1 O3 155.69(4) . 2_656
O2 Na1 O3 104.49(4) 2_656 2_656
O1 Na1 O3 86.55(4) 2_656 2_656
O1 Na1 O3 99.51(4) . 2_656
O2 Na1 O3 104.49(4) . .
O2 Na1 O3 155.69(4) 2_656 .
O1 Na1 O3 99.51(4) 2_656 .
O1 Na1 O3 86.55(4) . .
O3 Na1 O3 55.25(6) 2_656 .
O2 Na1 Cl1 130.96(3) . .
O2 Na1 Cl1 130.96(3) 2_656 .
O1 Na1 Cl1 93.40(3) 2_656 .
O1 Na1 Cl1 93.40(3) . .
O3 Na1 Cl1 27.62(3) 2_656 .
O3 Na1 Cl1 27.62(3) . .
O2 Na1 Ni 33.21(2) . .
O2 Na1 Ni 119.08(4) 2_656 .
O1 Na1 Ni 143.12(3) 2_656 .
O1 Na1 Ni 33.74(2) . .
O3 Na1 Ni 123.97(3) 2_656 .
O3 Na1 Ni 85.13(3) . .
Cl1 Na1 Ni 105.509(14) . .
O2 Na1 Ni 119.08(4) . 2_656
O2 Na1 Ni 33.21(2) 2_656 2_656
O1 Na1 Ni 33.74(2) 2_656 2_656
O1 Na1 Ni 143.12(3) . 2_656
O3 Na1 Ni 85.13(3) 2_656 2_656
O3 Na1 Ni 123.97(3) . 2_656
Cl1 Na1 Ni 105.508(14) . 2_656
Ni Na1 Ni 148.98(3) . 2_656
O4 Cl1 O4 112.25(15) . 2_656
O4 Cl1 O3 109.84(9) . .
O4 Cl1 O3 109.21(9) 2_656 .
O4 Cl1 O3 109.21(9) . 2_656
O4 Cl1 O3 109.84(9) 2_656 2_656
O3 Cl1 O3 106.32(11) . 2_656
O4 Cl1 Na1 123.87(8) . .
O4 Cl1 Na1 123.87(8) 2_656 .
O3 Cl1 Na1 53.16(5) . .
O3 Cl1 Na1 53.16(5) 2_656 .
Cl1 O3 Na1 99.22(6) . .

loop_
_geom_bond_atom_site_label_1
_geom_bond_atom_site_label_2
_geom_bond_distance
_geom_bond_site_symmetry_2
Ni N1 1.8527(11) .
Ni O2 1.8552(9) .
Ni N2 1.8592(12) .
Ni O1 1.8625(10) .
Ni Na1 3.2954(3) .
O1 C1 1.3003(16) .
O1 Na1 2.3953(9) .
O2 C8 1.3006(17) .
O2 Na1 2.3285(11) .
N1 C3 1.3110(18) .
N1 C4 1.4704(18) .
N2 C6 1.3107(18) .
N2 C5 1.4680(17) .
C1 C2 1.368(2) .
C1 C9 1.505(2) .
C2 C3 1.414(2) .
C2 H2 0.9500 .
C3 C10 1.5042(19) .
C4 C5 1.505(2) .
C4 H4A 0.9900 .
C4 H4B 0.9900 .
C5 H5A 0.9900 .
C5 H5B 0.9900 .
C6 C7 1.419(2) .
C6 C11 1.5041(19) .
C7 C8 1.367(2) .
C7 H7 0.9500 .
C8 C12 1.5008(19) .
C9 H9A 0.9800 .
C9 H9B 0.9800 .
C9 H9C 0.9800 .
C10 H10A 0.9800 .
C10 H10B 0.9800 .
C10 H10C 0.9800 .
C11 H11A 0.9800 .
C11 H11B 0.9800 .
C11 H11C 0.9800 .
C12 H12A 0.9800 .
C12 H12B 0.9800 .
C12 H12C 0.9800 .
Na1 O3 2.4948(15) 2_656
Na1 O3 2.4948(15) .
Na1 Cl1 3.0771(9) .
Cl1 O4 1.4208(14) .
Cl1 O4 1.4208(14) 2_656
Cl1 O3 1.4454(12) .
Cl1 O3 1.4454(12) 2_656

loop_
_geom_torsion_atom_site_label_1
_geom_torsion_atom_site_label_2
_geom_torsion_atom_site_label_3
_geom_torsion_atom_site_label_4
_geom_torsion
_geom_torsion_site_symmetry_1
_geom_torsion_site_symmetry_2
_geom_torsion_site_symmetry_3
_geom_torsion_site_symmetry_4
N1 Ni O1 C1 -1.35(11) . . . .
O2 Ni O1 C1 179.53(11) . . . .
Na1 Ni O1 C1 154.82(13) . . . .
N1 Ni O1 Na1 -156.17(5) . . . .
O2 Ni O1 Na1 24.71(5) . . . .
N2 Ni O2 C8 -9.18(12) . . . .
O1 Ni O2 C8 172.39(12) . . . .
Na1 Ni O2 C8 -161.87(13) . . . .
N2 Ni O2 Na1 152.69(5) . . . .
O1 Ni O2 Na1 -25.74(5) . . . .
N2 Ni N1 C3 -177.20(12) . . . .
O1 Ni N1 C3 1.27(12) . . . .
Na1 Ni N1 C3 -23.03(15) . . . .
N2 Ni N1 C4 9.93(10) . . . .
O1 Ni N1 C4 -171.60(10) . . . .
Na1 Ni N1 C4 164.10(8) . . . .
N1 Ni N2 C6 -178.75(12) . . . .
O2 Ni N2 C6 0.41(12) . . . .
Na1 Ni N2 C6 25.46(14) . . . .
N1 Ni N2 C5 9.45(9) . . . .
O2 Ni N2 C5 -171.38(9) . . . .
Na1 Ni N2 C5 -146.33(8) . . . .
Ni O1 C1 C2 0.4(2) . . . .
Na1 O1 C1 C2 148.59(12) . . . .
Ni O1 C1 C9 -179.62(9) . . . .
Na1 O1 C1 C9 -31.40(17) . . . .
O1 C1 C2 C3 1.2(2) . . . .
C9 C1 C2 C3 -178.77(14) . . . .
C4 N1 C3 C2 172.27(13) . . . .
Ni N1 C3 C2 -0.2(2) . . . .
C4 N1 C3 C10 -7.5(2) . . . .
Ni N1 C3 C10 179.96(11) . . . .
C1 C2 C3 N1 -1.3(2) . . . .
C1 C2 C3 C10 178.50(15) . . . .
C3 N1 C4 C5 160.54(12) . . . .
Ni N1 C4 C5 -26.01(14) . . . .
C6 N2 C5 C4 161.82(12) . . . .
Ni N2 C5 C4 -25.69(14) . . . .
N1 C4 C5 N2 32.10(15) . . . .
C5 N2 C6 C7 177.39(13) . . . .
Ni N2 C6 C7 6.0(2) . . . .
C5 N2 C6 C11 -3.74(19) . . . .
Ni N2 C6 C11 -175.10(10) . . . .
N2 C6 C7 C8 -5.6(2) . . . .
C11 C6 C7 C8 175.45(14) . . . .
Ni O2 C8 C7 11.8(2) . . . .
Na1 O2 C8 C7 -145.82(12) . . . .
Ni O2 C8 C12 -166.67(10) . . . .
Na1 O2 C8 C12 35.75(17) . . . .
C6 C7 C8 O2 -3.7(2) . . . .
C6 C7 C8 C12 174.66(14) . . . .
O4 Cl1 O3 Na1 -118.04(8) . . . .
O4 Cl1 O3 Na1 118.45(9) 2_656 . . .
O3 Cl1 O3 Na1 0.002(1) 2_656 . . .
